data_2012152
loop_
_publ_author_name
'Masci, Bernardo'
'Saccheo, Stefano'
'Fonsi, Massimiliano'
'Varrone, Maurizio'
'Finelli, Marco'
'Nierlich, Martine'
'Thu\'ery, Pierre'

_publ_section_title
;
 Methoxy-ether and crown-ether derivatives of tetrahomodioxa- and
 octahomotetraoxacalix[4]arenes
;
_journal_issue 8
_journal_name_full 'Acta Crystallographica Section C'
_journal_page_first 978
_journal_page_last 981
_journal_paper_doi 10.1107/S010827010100823X
_journal_volume 57
_journal_year 2001
_chemical_formula_moiety 'C44 H56 O8'
_chemical_formula_sum 'C44 H56 O8'
_chemical_formula_weight 712.89
_space_group_IT_number 14
_symmetry_cell_setting monoclinic
_symmetry_space_group_name_Hall '-P 2ybc'
_symmetry_space_group_name_H-M 'P 1 21/c 1'
_audit_creation_method SHELXL-97
_cell_angle_alpha 90.00
_cell_angle_beta 108.819(2)
_cell_angle_gamma 90.00
_cell_formula_units_Z 4
_cell_length_a 23.2320(15)
_cell_length_b 9.0186(3)
_cell_length_c 19.6065(12)
_cell_measurement_reflns_used 14012
_cell_measurement_temperature 100(2)
_cell_measurement_theta_max 25.68
_cell_measurement_theta_min 2.64
_cell_volume 3888.4(4)
_computing_cell_refinement 'DENZO-SMN (Otwinowski & Minor, 1997)'
_computing_data_collection 'Kappa-CCD Software (Nonius, 1998)'
_computing_data_reduction DENZO-SMN
_computing_molecular_graphics 'SHELXTL (Sheldrick, 1999)'
_computing_publication_material 'SHELXTL and PARST97 (Nardelli, 1995)'
_computing_structure_refinement 'SHELXL97 (Sheldrick, 1997)'
_computing_structure_solution 'SHELXS97 (Sheldrick, 1997)'
_diffrn_ambient_temperature 100(2)
_diffrn_detector_area_resol_mean 18
_diffrn_measured_fraction_theta_full .996
_diffrn_measured_fraction_theta_max .996
_diffrn_measurement_device_type 'Nonius Kappa-CCD'
_diffrn_measurement_method '\f scans'
_diffrn_radiation_monochromator graphite
_diffrn_radiation_source 'fine-focus sealed tube'
_diffrn_radiation_type MoK\a
_diffrn_radiation_wavelength .71073
_diffrn_reflns_av_R_equivalents .0776
_diffrn_reflns_av_sigmaI/netI .0993
_diffrn_reflns_limit_h_max 28
_diffrn_reflns_limit_h_min -28
_diffrn_reflns_limit_k_max 10
_diffrn_reflns_limit_k_min -10
_diffrn_reflns_limit_l_max 23
_diffrn_reflns_limit_l_min -23
_diffrn_reflns_number 14012
_diffrn_reflns_theta_full 25.68
_diffrn_reflns_theta_max 25.68
_diffrn_reflns_theta_min 2.64
_diffrn_standards_decay_% none
_exptl_absorpt_coefficient_mu .082
_exptl_absorpt_correction_type none
_exptl_crystal_colour colourless
_exptl_crystal_density_diffrn 1.218
_exptl_crystal_density_meas ?
_exptl_crystal_description platelet
_exptl_crystal_F_000 1536
_exptl_crystal_size_max .20
_exptl_crystal_size_mid .20
_exptl_crystal_size_min .10
_refine_diff_density_max .236
_refine_diff_density_min -.245
_refine_ls_extinction_method none
_refine_ls_goodness_of_fit_ref 1.014
_refine_ls_hydrogen_treatment mixed
_refine_ls_matrix_type full
_refine_ls_number_parameters 479
_refine_ls_number_reflns 7332
_refine_ls_number_restraints 0
_refine_ls_restrained_S_all 1.014
_refine_ls_R_factor_all .1171
_refine_ls_R_factor_gt .0571
_refine_ls_shift/su_max <0.001
_refine_ls_shift/su_mean .000
_refine_ls_structure_factor_coef Fsqd
_refine_ls_weighting_details 'calc w=1/[\s^2^(Fo^2^)+(0.0568P)^2^+0.2708P] where P=(Fo^2^+2Fc^2^)/3'
_refine_ls_weighting_scheme calc
_refine_ls_wR_factor_ref .1444
_reflns_number_gt 4351
_reflns_number_total 7332
_reflns_threshold_expression I>2\s(I)
_cod_data_source_file na1520.cif
_cod_data_source_block III
_cod_depositor_comments
;
The following automatic conversions were performed:

'_exptl_crystal_density_meas' value 'not measured' was changed to '?'
- the value is perceived as not measured.

Automatic conversion script
Id: cif_fix_values 3008 2015-01-20 13:52:24Z robertas 
;
_cod_original_sg_symbol_H-M 'P 21/c'
_cod_database_code 2012152
_cod_database_fobs_code 2012152

loop_
_symmetry_equiv_pos_as_xyz
'x, y, z'
'-x, y+1/2, -z+1/2'
'-x, -y, -z'
'x, -y-1/2, z-1/2'

loop_
_atom_site_label
_atom_site_fract_x
_atom_site_fract_y
_atom_site_fract_z
_atom_site_U_iso_or_equiv
_atom_site_adp_type
_atom_site_calc_flag
_atom_site_refinement_flags
_atom_site_occupancy
_atom_site_disorder_assembly
_atom_site_disorder_group
_atom_site_type_symbol
O1 .43294(8) .04567(17) .28686(9) .0255(4) Uani d . 1 . . O
O2 .29018(8) .17842(18) .11931(10) .0262(4) Uani d . 1 . . O
O3 .17952(8) .02473(18) .23447(9) .0285(4) Uani d . 1 . . O
O4 .04145(8) -.17132(17) .14758(9) .0260(4) Uani d . 1 . . O
O5 .07096(8) -.53076(18) .20765(9) .0259(4) Uani d . 1 . . O
O6 .22175(8) -.58706(17) .36035(10) .0279(4) Uani d . 1 . . O
O7 .31230(8) -.57545(18) .27421(9) .0281(4) Uani d . 1 . . O
O8 .45064(8) -.33465(17) .34068(9) .0255(4) Uani d . 1 . . O
C1 .43874(11) -.1892(3) .23045(14) .0230(6) Uani d . 1 . . C
C2 .41519(11) -.0452(3) .22629(14) .0223(6) Uani d . 1 . . C
C3 .37796(11) .0124(3) .16137(14) .0232(6) Uani d . 1 . . C
C4 .36291(12) -.0768(3) .10007(14) .0242(6) Uani d . 1 . . C
H4 .3374 -.0389 .0568 .029 Uiso calc R 1 . . H
C5 .38483(11) -.2207(3) .10152(14) .0236(6) Uani d . 1 . . C
C6 .42365(11) -.2730(3) .16792(14) .0247(6) Uani d . 1 . . C
H6 .4399 -.3678 .1700 .030 Uiso calc R 1 . . H
C7 .36610(12) -.3250(3) .03596(14) .0292(6) Uani d . 1 . . C
C8 .42193(14) -.4000(3) .02556(16) .0382(7) Uani d . 1 . . C
H8A .4089 -.4724 -.0122 .057 Uiso calc R 1 . . H
H8B .4451 -.4480 .0696 .057 Uiso calc R 1 . . H
H8C .4467 -.3268 .0128 .057 Uiso calc R 1 . . H
C9 .33129(15) -.2431(3) -.03371(15) .0419(8) Uani d . 1 . . C
H9A .3563 -.1652 -.0423 .063 Uiso calc R 1 . . H
H9B .2947 -.2013 -.0291 .063 Uiso calc R 1 . . H
H9C .3211 -.3114 -.0734 .063 Uiso calc R 1 . . H
C10 .32417(13) -.4439(3) .05038(16) .0356(7) Uani d . 1 . . C
H10A .3082 -.5047 .0083 .053 Uiso calc R 1 . . H
H10B .2912 -.3968 .0616 .053 Uiso calc R 1 . . H
H10C .3468 -.5044 .0903 .053 Uiso calc R 1 . . H
C11 .40012(13) .0200(3) .33636(15) .0310(7) Uani d . 1 . . C
H11A .3579 .0430 .3134 .047 Uiso calc R 1 . . H
H11B .4163 .0819 .3780 .047 Uiso calc R 1 . . H
H11C .4041 -.0822 .3508 .047 Uiso calc R 1 . . H
C12 .35423(11) .1704(3) .15494(14) .0246(6) Uani d . 1 . . C
H12A .3637 .2128 .2028 .030 Uiso calc R 1 . . H
H12B .3749 .2290 .1284 .030 Uiso calc R 1 . . H
C13 .25837(12) .1238(3) .16511(14) .0275(6) Uani d . 1 . . C
H13A .2658 .1883 .2066 .033 Uiso calc R 1 . . H
H13B .2733 .0257 .1822 .033 Uiso calc R 1 . . H
C14 .19116(12) .1163(3) .12568(14) .0232(6) Uani d . 1 . . C
C15 .15297(12) .0612(3) .16231(14) .0235(6) Uani d . 1 . . C
C16 .09013(12) .0504(3) .12908(14) .0248(6) Uani d . 1 . . C
C17 .06619(13) .1004(3) .05842(15) .0294(6) Uani d . 1 . . C
H17 .0244 .0967 .0356 .035 Uiso calc R 1 . . H
C18 .10290(12) .1556(3) .02116(15) .0298(6) Uani d . 1 . . C
H18A .0858 .1881 -.0261 .036 Uiso calc R 1 . . H
C19 .16552(12) .1621(3) .05455(14) .0277(6) Uani d . 1 . . C
H19 .1903 .1973 .0292 .033 Uiso calc R 1 . . H
C20 .19399(13) -.1301(3) .24721(16) .0338(7) Uani d . 1 . . C
H20A .1574 -.1876 .2304 .051 Uiso calc R 1 . . H
H20B .2130 -.1465 .2979 .051 Uiso calc R 1 . . H
H20C .2213 -.1593 .2219 .051 Uiso calc R 1 . . H
C21 .05009(12) -.0164(3) .16761(15) .0292(6) Uani d . 1 . . C
H21A .0691 -.0070 .2193 .035 Uiso calc R 1 . . H
H21B .0112 .0343 .1539 .035 Uiso calc R 1 . . H
C22 .00956(11) -.2499(3) .18859(14) .0258(6) Uani d . 1 . . C
H22A -.0111 -.3348 .1610 .031 Uiso calc R 1 . . H
H22B -.0210 -.1852 .1965 .031 Uiso calc R 1 . . H
C23 .05182(11) -.3025(3) .26055(14) .0238(6) Uani d . 1 . . C
C24 .08344(11) -.4364(3) .26692(14) .0230(6) Uani d . 1 . . C
C25 .12378(11) -.4819(3) .33309(14) .0232(6) Uani d . 1 . . C
C26 .13298(11) -.3899(3) .39277(15) .0248(6) Uani d . 1 . . C
H26 .1603 -.4196 .4368 .030 Uiso calc R 1 . . H
C27 .10292(11) -.2555(3) .38901(14) .0232(6) Uani d . 1 . . C
C28 .06159(11) -.2152(3) .32194(14) .0252(6) Uani d . 1 . . C
H28 .0400 -.1272 .3183 .030 Uiso calc R 1 . . H
C29 .11606(12) -.1486(3) .45335(15) .0271(6) Uani d . 1 . . C
C30 .15609(12) -.2203(3) .52375(14) .0319(7) Uani d . 1 . . C
H30A .1356 -.3052 .5345 .048 Uiso calc R 1 . . H
H30B .1637 -.1498 .5623 .048 Uiso calc R 1 . . H
H30C .1940 -.2506 .5184 .048 Uiso calc R 1 . . H
C31 .15024(13) -.0146(3) .43609(16) .0340(7) Uani d . 1 . . C
H31A .1605 .0534 .4759 .051 Uiso calc R 1 . . H
H31B .1247 .0344 .3936 .051 Uiso calc R 1 . . H
H31C .1867 -.0482 .4280 .051 Uiso calc R 1 . . H
C32 .05693(12) -.0953(3) .46476(15) .0327(7) Uani d . 1 . . C
H32A .0390 -.1756 .4830 .049 Uiso calc R 1 . . H
H32B .0290 -.0621 .4197 .049 Uiso calc R 1 . . H
H32C .0659 -.0150 .4987 .049 Uiso calc R 1 . . H
C33 .11251(13) -.5170(3) .16785(16) .0351(7) Uani d . 1 . . C
H33A .1088 -.4201 .1467 .053 Uiso calc R 1 . . H
H33B .1033 -.5907 .1305 .053 Uiso calc R 1 . . H
H33C .1533 -.5311 .1996 .053 Uiso calc R 1 . . H
C34 .15881(11) -.6248(3) .34180(15) .0266(6) Uani d . 1 . . C
H34A .1519 -.6847 .3795 .032 Uiso calc R 1 . . H
H34B .1459 -.6810 .2972 .032 Uiso calc R 1 . . H
C35 .25910(11) -.7165(3) .36956(15) .0265(6) Uani d . 1 . . C
H35A .2488 -.7714 .3247 .032 Uiso calc R 1 . . H
H35B .2522 -.7803 .4060 .032 Uiso calc R 1 . . H
C36 .32464(11) -.6709(2) .39219(14) .0228(6) Uani d . 1 . . C
C37 .34932(12) -.6009(2) .34482(13) .0219(6) Uani d . 1 . . C
C38 .41099(12) -.5640(2) .36478(14) .0228(6) Uani d . 1 . . C
C39 .44777(12) -.6014(3) .43424(15) .0274(6) Uani d . 1 . . C
H39 .4892 -.5809 .4481 .033 Uiso calc R 1 . . H
C40 .42437(12) -.6679(3) .48289(15) .0293(6) Uani d . 1 . . C
H40A .4495 -.6900 .5293 .035 Uiso calc R 1 . . H
C41 .36292(12) -.7015(3) .46167(15) .0273(6) Uani d . 1 . . C
H41 .3469 -.7454 .4945 .033 Uiso calc R 1 . . H
C42 .29034(13) -.4251(3) .26117(16) .0329(7) Uani d . 1 . . C
H42A .2641 -.4046 .2891 .049 Uiso calc R 1 . . H
H42B .2681 -.4128 .2109 .049 Uiso calc R 1 . . H
H42C .3242 -.3579 .2748 .049 Uiso calc R 1 . . H
C43 .43839(12) -.4856(3) .31529(15) .0269(6) Uani d . 1 . . C
H43A .4758 -.5342 .3158 .032 Uiso calc R 1 . . H
H43B .4104 -.4869 .2664 .032 Uiso calc R 1 . . H
C44 .48138(11) -.2503(3) .30041(14) .0245(6) Uani d . 1 . . C
H44A .5113 -.3132 .2899 .029 Uiso calc R 1 . . H
H44B .5029 -.1686 .3299 .029 Uiso calc R 1 . . H

loop_
_atom_site_aniso_label
_atom_site_aniso_U_11
_atom_site_aniso_U_22
_atom_site_aniso_U_33
_atom_site_aniso_U_12
_atom_site_aniso_U_13
_atom_site_aniso_U_23
O1 .0326(11) .0233(9) .0205(10) -.0032(8) .0083(8) -.0040(7)
O2 .0249(10) .0252(9) .0263(10) .0002(8) .0053(8) .0036(8)
O3 .0316(11) .0265(9) .0243(11) .0016(8) .0047(9) .0011(8)
O4 .0281(10) .0213(9) .0281(11) -.0005(8) .0084(8) .0006(8)
O5 .0252(10) .0261(9) .0259(11) -.0040(7) .0077(8) -.0056(8)
O6 .0224(10) .0187(9) .0408(12) .0014(7) .0078(9) .0000(8)
O7 .0320(11) .0237(9) .0236(11) .0016(8) .0021(9) .0015(7)
O8 .0334(10) .0192(8) .0236(10) -.0002(8) .0086(8) .0005(7)
C1 .0210(13) .0213(12) .0260(15) -.0004(10) .0065(11) .0018(11)
C2 .0242(14) .0220(12) .0219(14) -.0041(10) .0091(12) -.0026(10)
C3 .0244(14) .0202(12) .0252(15) -.0003(11) .0083(12) -.0004(11)
C4 .0258(14) .0238(13) .0213(15) -.0004(11) .0052(12) .0019(11)
C5 .0260(14) .0220(12) .0228(15) -.0016(11) .0078(12) -.0001(11)
C6 .0275(15) .0197(12) .0280(16) .0012(11) .0104(12) .0024(11)
C7 .0369(16) .0247(13) .0235(16) .0028(12) .0064(13) -.0035(11)
C8 .0429(18) .0375(16) .0339(18) -.0017(14) .0118(15) -.0104(13)
C9 .061(2) .0303(15) .0263(17) .0015(14) .0023(15) -.0026(12)
C10 .0374(17) .0263(14) .0383(18) .0004(12) .0058(14) -.0057(12)
C11 .0405(17) .0289(14) .0258(16) .0014(12) .0137(13) -.0029(12)
C12 .0196(13) .0245(13) .0280(15) .0005(11) .0053(12) -.0010(11)
C13 .0281(15) .0289(14) .0242(15) -.0011(11) .0067(12) -.0009(11)
C14 .0273(14) .0173(12) .0225(14) .0018(10) .0043(12) -.0029(10)
C15 .0284(15) .0194(12) .0212(14) .0020(10) .0058(12) .0000(10)
C16 .0295(15) .0175(12) .0267(15) .0005(11) .0083(12) -.0030(11)
C17 .0257(15) .0258(13) .0302(16) .0013(11) -.0001(13) -.0023(11)
C18 .0331(16) .0238(13) .0284(16) .0016(12) .0041(13) .0021(11)
C19 .0318(16) .0239(13) .0264(15) -.0005(11) .0079(13) .0029(11)
C20 .0367(17) .0286(14) .0339(17) .0027(12) .0083(14) .0089(12)
C21 .0309(15) .0232(13) .0328(17) -.0008(11) .0092(13) -.0037(11)
C22 .0232(14) .0240(13) .0268(16) -.0019(11) .0035(12) .0005(11)
C23 .0196(13) .0255(13) .0264(15) -.0012(10) .0073(12) .0019(11)
C24 .0224(14) .0229(13) .0239(15) -.0044(10) .0079(12) -.0020(11)
C25 .0217(13) .0204(12) .0279(15) -.0024(10) .0088(12) -.0008(11)
C26 .0216(14) .0247(13) .0253(15) -.0025(11) .0035(11) .0020(11)
C27 .0211(13) .0229(13) .0262(15) -.0016(10) .0085(12) .0012(11)
C28 .0243(14) .0201(12) .0306(16) -.0004(11) .0081(12) -.0006(11)
C29 .0290(15) .0226(13) .0284(16) -.0006(11) .0076(12) -.0009(11)
C30 .0344(16) .0313(14) .0269(16) .0011(12) .0059(13) -.0019(12)
C31 .0396(17) .0273(14) .0348(17) -.0087(12) .0115(14) -.0044(12)
C32 .0336(16) .0307(14) .0317(17) .0037(12) .0078(13) -.0062(12)
C33 .0422(18) .0326(15) .0351(17) -.0051(13) .0189(15) -.0074(13)
C34 .0252(15) .0242(13) .0299(16) .0008(11) .0084(12) -.0012(11)
C35 .0259(14) .0194(12) .0336(16) .0013(10) .0089(12) -.0008(11)
C36 .0248(14) .0147(11) .0279(15) .0015(10) .0072(12) -.0012(10)
C37 .0268(14) .0186(12) .0195(14) .0034(10) .0063(12) -.0011(10)
C38 .0267(15) .0170(12) .0242(15) -.0002(10) .0075(12) -.0028(10)
C39 .0210(14) .0244(13) .0320(16) .0003(11) .0020(12) -.0005(11)
C40 .0301(15) .0261(13) .0261(16) .0007(12) .0013(12) .0027(11)
C41 .0318(15) .0224(13) .0285(16) -.0011(11) .0107(13) .0001(11)
C42 .0343(16) .0262(14) .0331(17) .0052(12) .0038(13) .0083(12)
C43 .0321(15) .0194(12) .0309(16) -.0017(11) .0126(13) -.0037(11)
C44 .0241(14) .0217(13) .0264(15) -.0013(11) .0066(12) .0014(11)

loop_
_atom_type_symbol
_atom_type_description
_atom_type_scat_dispersion_real
_atom_type_scat_dispersion_imag
_atom_type_scat_source
C C .0033 .0016 'International Tables Vol C Tables 4.2.6.8 and 6.1.1.4'
H H .0000 .0000 'International Tables Vol C Tables 4.2.6.8 and 6.1.1.4'
O O .0106 .0060 'International Tables Vol C Tables 4.2.6.8 and 6.1.1.4'

loop_
_geom_angle_atom_site_label_1
_geom_angle_atom_site_label_2
_geom_angle_atom_site_label_3
_geom_angle
C2 O1 C11 113.99(19)
C13 O2 C12 110.21(19)
C15 O3 C20 114.13(19)
C22 O4 C21 112.0(2)
C24 O5 C33 114.01(19)
C34 O6 C35 111.51(18)
C37 O7 C42 113.63(19)
C44 O8 C43 112.68(19)
C6 C1 C2 118.1(2)
C6 C1 C44 120.5(2)
C2 C1 C44 121.3(2)
C3 C2 O1 119.2(2)
C3 C2 C1 121.1(2)
O1 C2 C1 119.6(2)
C2 C3 C4 118.9(2)
C2 C3 C12 122.0(2)
C4 C3 C12 119.1(2)
C5 C4 C3 122.2(2)
C4 C5 C6 117.0(2)
C4 C5 C7 123.4(2)
C6 C5 C7 119.5(2)
C1 C6 C5 122.7(2)
C8 C7 C9 108.6(2)
C8 C7 C10 109.3(2)
C9 C7 C10 108.5(2)
C8 C7 C5 111.0(2)
C9 C7 C5 112.1(2)
C10 C7 C5 107.4(2)
O2 C12 C3 112.45(19)
O2 C13 C14 110.8(2)
C19 C14 C15 118.8(2)
C19 C14 C13 122.7(2)
C15 C14 C13 118.5(2)
O3 C15 C16 120.9(2)
O3 C15 C14 117.4(2)
C16 C15 C14 121.7(2)
C17 C16 C15 117.7(3)
C17 C16 C21 121.2(2)
C15 C16 C21 121.1(2)
C18 C17 C16 121.8(3)
C17 C18 C19 119.8(3)
C18 C19 C14 120.3(3)
O4 C21 C16 107.8(2)
O4 C22 C23 112.2(2)
C28 C23 C24 118.4(2)
C28 C23 C22 120.3(2)
C24 C23 C22 121.2(2)
O5 C24 C25 119.5(2)
O5 C24 C23 119.4(2)
C25 C24 C23 120.9(2)
C26 C25 C24 118.7(2)
C26 C25 C34 118.9(2)
C24 C25 C34 122.3(2)
C27 C26 C25 122.5(2)
C26 C27 C28 117.1(2)
C26 C27 C29 122.7(2)
C28 C27 C29 120.1(2)
C23 C28 C27 122.3(2)
C30 C29 C32 108.1(2)
C30 C29 C27 112.0(2)
C32 C29 C27 111.4(2)
C30 C29 C31 108.8(2)
C32 C29 C31 109.5(2)
C27 C29 C31 106.9(2)
O6 C34 C25 107.22(19)
O6 C35 C36 109.27(19)
C37 C36 C41 118.2(2)
C37 C36 C35 121.7(2)
C41 C36 C35 120.1(2)
C36 C37 O7 118.9(2)
C36 C37 C38 121.8(2)
O7 C37 C38 119.2(2)
C39 C38 C37 117.7(2)
C39 C38 C43 119.4(2)
C37 C38 C43 122.8(2)
C40 C39 C38 121.8(2)
C39 C40 C41 119.0(3)
C40 C41 C36 121.4(3)
O8 C43 C38 107.4(2)
O8 C44 C1 113.2(2)

loop_
_geom_bond_atom_site_label_1
_geom_bond_atom_site_label_2
_geom_bond_site_symmetry_2
_geom_bond_distance
_geom_bond_publ_flag
O1 C2 . 1.392(3) ?
O1 C11 . 1.433(3) ?
O2 C13 . 1.422(3) ?
O2 C12 . 1.427(3) ?
O3 C15 . 1.388(3) ?
O3 C20 . 1.439(3) ?
O4 C22 . 1.443(3) ?
O4 C21 . 1.447(3) ?
O5 C24 . 1.394(3) ?
O5 C33 . 1.429(3) ?
O6 C34 . 1.429(3) ?
O6 C35 . 1.431(3) ?
O7 C37 . 1.393(3) ?
O7 C42 . 1.442(3) ?
O8 C44 . 1.441(3) ?
O8 C43 . 1.446(3) ?
C1 C6 . 1.386(4) ?
C1 C2 . 1.401(3) ?
C1 C44 . 1.513(3) ?
C2 C3 . 1.388(3) ?
C3 C4 . 1.394(3) ?
C3 C12 . 1.518(3) ?
C4 C5 . 1.390(3) ?
C5 C6 . 1.405(3) ?
C5 C7 . 1.538(3) ?
C7 C8 . 1.534(4) ?
C7 C9 . 1.534(4) ?
C7 C10 . 1.535(4) ?
C13 C14 . 1.504(4) ?
C14 C19 . 1.391(3) ?
C14 C15 . 1.401(4) ?
C15 C16 . 1.397(4) ?
C16 C17 . 1.391(4) ?
C16 C21 . 1.501(4) ?
C17 C18 . 1.382(4) ?
C18 C19 . 1.391(4) ?
C22 C23 . 1.512(3) ?
C23 C28 . 1.394(4) ?
C23 C24 . 1.397(3) ?
C24 C25 . 1.395(3) ?
C25 C26 . 1.394(4) ?
C25 C34 . 1.504(3) ?
C26 C27 . 1.389(3) ?
C27 C28 . 1.403(3) ?
C27 C29 . 1.538(3) ?
C29 C30 . 1.536(4) ?
C29 C32 . 1.538(4) ?
C29 C31 . 1.542(3) ?
C35 C36 . 1.500(3) ?
C36 C37 . 1.390(4) ?
C36 C41 . 1.393(4) ?
C37 C38 . 1.398(4) ?
C38 C39 . 1.396(4) ?
C38 C43 . 1.498(4) ?
C39 C40 . 1.379(4) ?
C40 C41 . 1.385(4) ?

loop_
_cod_related_entry_id
_cod_related_entry_database
_cod_related_entry_code
1 ChemSpider 21135176
